data_4037773
loop_
_publ_author_name
'Asada, Takahiro'
'Hoshimoto, Yoichi'
'Kawakita, Takahiro'
'Kinoshita, Takuya'
'Ogoshi, Sensuke'

_publ_section_title
;
 Axial Chirality around N--P Bonds Induced by Complexation between
 E(C<sub>6</sub>F<sub>5</sub>)<sub>3</sub> (E = B, Al) and an
 N-Phosphine-Oxide-Substituted Imidazolinylidene: A Key Intermediate in
 the Catalytic Phosphinoylation of CO<sub>2</sub>.
;
_journal_name_full 'The Journal of organic chemistry'
_journal_paper_doi 10.1021/acs.joc.9b03210
_journal_year 2020
_chemical_formula_moiety 'C42 H39 B F15 N2 O3 P'
_chemical_formula_sum 'C42 H39 B F15 N2 O3 P'
_chemical_formula_weight 946.56
_space_group_crystal_system monoclinic
_space_group_IT_number 14
_space_group_name_Hall '-P 2ybc'
_space_group_name_H-M_alt 'P 1 21/c 1'
_symmetry_Int_Tables_number 14
_atom_sites_solution_primary dual
_audit_creation_date 2019-11-13
_audit_creation_method
;
Olex2 1.2
(compiled 2018.05.29 svn.r3508 for OlexSys, GUI svn.r5506)
;
_cell_angle_alpha 90
_cell_angle_beta 95.214(4)
_cell_angle_gamma 90
_cell_formula_units_Z 4
_cell_length_a 12.5964(5)
_cell_length_b 21.5652(12)
_cell_length_c 18.5448(9)
_cell_measurement_reflns_used 4640
_cell_measurement_temperature 298.15
_cell_measurement_theta_max 75.3130
_cell_measurement_theta_min 4.0770
_cell_volume 5016.7(4)
_computing_cell_refinement 'CrysAlisPro 1.171.40.43a (Rigaku OD, 2019)'
_computing_data_collection 'CrysAlisPro 1.171.40.43a (Rigaku OD, 2019)'
_computing_data_reduction 'CrysAlisPro 1.171.40.43a (Rigaku OD, 2019)'
_computing_molecular_graphics 'Olex2 (Dolomanov et al., 2009)'
_computing_publication_material 'Olex2 (Dolomanov et al., 2009)'
_computing_structure_refinement 'olex2.refine (Bourhis et al., 2015)'
_computing_structure_solution 'ShelXT (Sheldrick, 2015)'
_diffrn_ambient_temperature 298.15
_diffrn_detector 'CCD plate'
_diffrn_detector_area_resol_mean 10.0000
_diffrn_detector_type HyPix
_diffrn_measured_fraction_theta_full 0.9977
_diffrn_measured_fraction_theta_max 0.9977
_diffrn_measurement_details
;
List of Runs (angles in degrees, time in seconds):

  # Type    Start    End  Width  t~exp~   \w     \q     \k     \f   Frames
--------------------------------------------------------------------------
  1  \w    -18.00  10.00   0.50    0.50    --   49.84 -48.00 -31.00   56
  2  \w     41.00 110.00   0.50    0.50    --   49.84  48.00 116.00  138
  3  \w    -70.00 -43.00   0.50    0.50    --  -53.09 -48.00 -31.00   54
  4  \w    -22.00  14.00   0.50    0.50    --  -53.09  48.00 116.00   72
  5  \w    106.00 135.00   0.50    0.50    --   66.50  48.00 116.00   58
  6  \w      0.00  71.00   0.50    0.50    --   66.50 -48.00 -31.00  142
  7  \w   -175.00 -96.00   0.50    0.50    -- -105.75 -48.00 -31.00  158
  8  \w    -92.00 -36.00   0.50    0.50    -- -105.75  48.00 116.00  112
  9  \w     93.00 120.00   0.50    0.50    --   49.84 125.00   0.00   54
 10  \w   -123.00 -51.00   0.50    0.50    --  -53.09 -37.00-120.00  144
 11  \w   -111.00 -34.00   0.50    0.50    -- -105.75  57.00 -30.00  154
 12  \w   -164.00-122.00   0.50    0.50    -- -105.75 -19.00-180.00   84
 13  \w   -107.00 -34.00   0.50    0.50    -- -105.75  19.00 150.00  146
 14  \w    -95.00 -46.00   0.50    0.50    -- -105.75  57.00  60.00   98
 15  \w   -110.00 -36.00   0.50    0.50    -- -105.75  19.00 -60.00  148
 16  \w   -103.00 -38.00   0.50    0.50    -- -105.75  37.00 -60.00  130
 17  \w    -87.00 -36.00   0.50    0.50    -- -105.75  37.00 -30.00  102
;
_diffrn_measurement_device 'four-circle diffractometer'
_diffrn_measurement_device_type 'XtaLAB Synergy, Single source at offset/far, HyPix'
_diffrn_measurement_method '\w scans'
_diffrn_orient_matrix_type 'CrysAlisPro convention (1999,Acta A55,543-557)'
_diffrn_orient_matrix_UB_11 -0.0304577000
_diffrn_orient_matrix_UB_12 -0.0311519000
_diffrn_orient_matrix_UB_13 0.0699496000
_diffrn_orient_matrix_UB_21 0.1121641000
_diffrn_orient_matrix_UB_22 -0.0287825000
_diffrn_orient_matrix_UB_23 0.0118511000
_diffrn_orient_matrix_UB_31 0.0396312000
_diffrn_orient_matrix_UB_32 0.0574698000
_diffrn_orient_matrix_UB_33 0.0439307000
_diffrn_radiation_monochromator mirror
_diffrn_radiation_probe x-ray
_diffrn_radiation_type 'Cu K\a'
_diffrn_radiation_wavelength 1.54184
_diffrn_reflns_av_R_equivalents 0.0742
_diffrn_reflns_av_unetI/netI 0.0674
_diffrn_reflns_limit_h_max 15
_diffrn_reflns_limit_h_min -14
_diffrn_reflns_limit_k_max 25
_diffrn_reflns_limit_k_min -21
_diffrn_reflns_limit_l_max 22
_diffrn_reflns_limit_l_min -21
_diffrn_reflns_number 34110
_diffrn_reflns_theta_full 68.2429
_diffrn_reflns_theta_max 68.24
_diffrn_reflns_theta_min 4.08
_diffrn_source 'micro-focus sealed X-ray tube'
_diffrn_source_type 'PhotonJet (Cu) X-ray Source'
_exptl_absorpt_coefficient_mu 1.312
_exptl_absorpt_correction_T_max 1.00000
_exptl_absorpt_correction_T_min 0.46618
_exptl_absorpt_correction_type multi-scan
_exptl_absorpt_process_details
;
CrysAlisPro 1.171.40.43a (Rigaku Oxford Diffraction, 2019)
Empirical absorption correction using spherical harmonics,
 implemented in SCALE3 ABSPACK scaling algorithm.
;
_exptl_crystal_colour colourless
_exptl_crystal_colour_primary colourless
_exptl_crystal_density_diffrn 1.2531
_exptl_crystal_description block
_exptl_crystal_F_000 1945.6612
_exptl_crystal_size_max 0.1
_exptl_crystal_size_mid 0.1
_exptl_crystal_size_min 0.05
_refine_diff_density_max 0.3128
_refine_diff_density_min -0.4200
_refine_diff_density_rms 0.0690
_refine_ls_d_res_high 0.8300
_refine_ls_d_res_low 10.8432
_refine_ls_goodness_of_fit_ref 0.9904
_refine_ls_hydrogen_treatment constr
_refine_ls_matrix_type full
_refine_ls_number_constraints 65
_refine_ls_number_parameters 597
_refine_ls_number_reflns 9151
_refine_ls_number_restraints 0
_refine_ls_restrained_S_all 0.9904
_refine_ls_R_factor_all 0.1189
_refine_ls_R_factor_gt 0.0676
_refine_ls_shift/su_max 0.0001
_refine_ls_shift/su_mean 0.0000
_refine_ls_structure_factor_coef Fsqd
_refine_ls_weighting_details 'w=1/[\s^2^(Fo^2^)+(0.1184P)^2^+0.1506P] where P=(Fo^2^+2Fc^2^)/3'
_refine_ls_weighting_scheme calc
_refine_ls_wR_factor_gt 0.1836
_refine_ls_wR_factor_ref 0.2225
_reflns_Friedel_coverage 0.0
_reflns_limit_h_max 15
_reflns_limit_h_min -15
_reflns_limit_k_max 25
_reflns_limit_k_min 0
_reflns_limit_l_max 22
_reflns_limit_l_min 0
_reflns_number_gt 4595
_reflns_number_total 9151
_reflns_threshold_expression I>=2u(I)
_cod_data_source_file jo9b03210_si_002.cif
_cod_data_source_block (k-N-3a)B(C6F5)3
_cod_database_code 4037773
_chemical_oxdiff_formula 'C170 H160 B8 F68 N20 O4 P4 '
_reflns_odcompleteness_completeness 99.82
_reflns_odcompleteness_iscentric 1
_reflns_odcompleteness_theta 68.13
_olex2_refinement_description
;
1. Fixed Uiso
 At 1.2 times of:
  All C(H) groups, All C(H,H) groups
 At 1.5 times of:
  All C(H,H,H) groups
2. Others
 Sof(C64a)=Sof(H64d)=Sof(H64e)=Sof(H64f)=Sof(C62a)=Sof(H62d)=Sof(H62e)=
 Sof(H62f)=1-FVAR(1)
 Sof(C62)=Sof(H62a)=Sof(H62b)=Sof(H62c)=Sof(C64)=Sof(H64a)=Sof(H64b)=Sof(H64c)=
 FVAR(1)
3.a Ternary CH refined with riding coordinates:
 C44(H44), C41(H41)
3.b Secondary CH2 refined with riding coordinates:
 C9(H9a,H9b), C10(H10a,H10b)
3.c Me refined as rotating group:
 C51(H51a,H51b,H51c), C53(H53a,H53b,H53c), C65(H65a,H65b,H65c), C46(H46a,H46b,
 H46c), C52(H52a,H52b,H52c), C42(H42a,H42b,H42c), C45(H45a,H45b,H45c), C62(H62a,
 H62b,H62c), C64(H64a,H64b,H64c), C64a(H64d,H64e,H64f), C62a(H62d,H62e,H62f)
3.d Aromatic/amide H refined with riding coordinates:
 C39(H39), C37(H37), C38(H38)
3.e Idealised Me refined as rotating group:
 C43(H43a,H43b,H43c)
;
_olex2_submission_special_instructions 'No special instructions were received'
_oxdiff_exptl_absorpt_empirical_details
;
Empirical correction (ABSPACK) includes:
- Absorption correction using spherical harmonics
- Frame scaling
;
_oxdiff_exptl_absorpt_empirical_full_max 1.900
_oxdiff_exptl_absorpt_empirical_full_min 0.556

loop_
_space_group_symop_id
_space_group_symop_operation_xyz
1 x,y,z
2 -x,y+1/2,-z+1/2
3 -x,-y,-z
4 x,-y-1/2,z-1/2

loop_
_atom_site_label
_atom_site_type_symbol
_atom_site_fract_x
_atom_site_fract_y
_atom_site_fract_z
_atom_site_U_iso_or_equiv
_atom_site_adp_type
_atom_site_occupancy
_atom_site_refinement_flags_posn
_atom_site_disorder_group
P49 P 0.38514(7) 0.35761(5) 0.82390(5) 0.0777(3) Uani 1.000000 . .
F34 F 0.58277(17) 0.39480(10) 0.62885(13) 0.0964(7) Uani 1.000000 . .
F58 F 0.6133(2) 0.23402(11) 0.79417(11) 0.0985(7) Uani 1.000000 . .
O48 O 0.40082(17) 0.35404(12) 0.73340(12) 0.0725(6) Uani 1.000000 . .
F27 F 0.69475(17) 0.31517(14) 0.51821(12) 0.0999(7) Uani 1.000000 . .
F33 F 0.77129(17) 0.21454(13) 0.71002(13) 0.1015(7) Uani 1.000000 . .
F56 F 0.42233(17) 0.16412(11) 0.57768(13) 0.1012(7) Uani 1.000000 . .
O50 O 0.3103(2) 0.26542(13) 0.70696(13) 0.0845(7) Uani 1.000000 . .
O49 O 0.4072(2) 0.29855(13) 0.86069(13) 0.0890(7) Uani 1.000000 . .
F25 F 0.6311(2) 0.11392(12) 0.60818(14) 0.1068(7) Uani 1.000000 . .
F32 F 0.7396(2) 0.46329(14) 0.68964(16) 0.1253(9) Uani 1.000000 . .
F30 F 0.92532(17) 0.28493(15) 0.77471(15) 0.1281(10) Uani 1.000000 . .
N8 N 0.4804(2) 0.28763(14) 0.58720(13) 0.0708(8) Uani 1.000000 . .
F28 F 0.8166(2) 0.26683(16) 0.42519(15) 0.1371(11) Uani 1.000000 . .
F26 F 0.7580(2) 0.06824(16) 0.51813(18) 0.1406(10) Uani 1.000000 . .
F31 F 0.9118(2) 0.41090(15) 0.76476(18) 0.1409(11) Uani 1.000000 . .
F59 F 0.5081(3) 0.15433(13) 0.86753(13) 0.1425(11) Uani 1.000000 . .
F57 F 0.3128(3) 0.08748(14) 0.6546(2) 0.1467(11) Uani 1.000000 . .
F29 F 0.8536(2) 0.14221(19) 0.42426(18) 0.1608(13) Uani 1.000000 . .
N11 N 0.3211(2) 0.33295(15) 0.56275(15) 0.0801(8) Uani 1.000000 . .
C47 C 0.3653(3) 0.30655(19) 0.69127(18) 0.0660(9) Uani 1.000000 . .
C14 C 0.6655(3) 0.3642(2) 0.66510(19) 0.0769(10) Uani 1.000000 . .
C12 C 0.3943(2) 0.31085(16) 0.61299(17) 0.0673(9) Uani 1.000000 . .
F60 F 0.3548(3) 0.08173(15) 0.8013(2) 0.1728(15) Uani 1.000000 . .
C13 C 0.6662(2) 0.30073(19) 0.66891(18) 0.0701(9) Uani 1.000000 . .
C1 C 0.5256(3) 0.20323(17) 0.68083(18) 0.0718(9) Uani 1.000000 . .
C19 C 0.6498(3) 0.2179(2) 0.56679(18) 0.0759(10) Uani 1.000000 . .
C6 C 0.5423(3) 0.19797(19) 0.7554(2) 0.0816(10) Uani 1.000000 . .
C20 C 0.6732(3) 0.1559(2) 0.5637(2) 0.0876(11) Uani 1.000000 . .
C18 C 0.7588(3) 0.2765(2) 0.7058(2) 0.0810(10) Uani 1.000000 . .
C24 C 0.7036(3) 0.2530(2) 0.51877(19) 0.0831(11) Uani 1.000000 . .
C2 C 0.4464(3) 0.16400(19) 0.6501(2) 0.0841(11) Uani 1.000000 . .
C15 C 0.7467(3) 0.4014(2) 0.6954(2) 0.0895(11) Uani 1.000000 . .
C35 C 0.2219(3) 0.3642(2) 0.5735(2) 0.0856(11) Uani 1.000000 . .
C23 C 0.7714(3) 0.2285(3) 0.4708(2) 0.1022(14) Uani 1.000000 . .
C40 C 0.1308(3) 0.3283(2) 0.5779(2) 0.0975(13) Uani 1.000000 . .
C17 C 0.8397(3) 0.3122(3) 0.7376(2) 0.0941(13) Uani 1.000000 . .
C22 C 0.7898(3) 0.1665(3) 0.4716(3) 0.1088(16) Uani 1.000000 . .
C16 C 0.8330(3) 0.3755(3) 0.7324(3) 0.0986(13) Uani 1.000000 . .
C50 C 0.4891(4) 0.4150(2) 0.8480(2) 0.0957(12) Uani 1.000000 . .
C36 C 0.2222(4) 0.4293(2) 0.5723(2) 0.1013(13) Uani 1.000000 . .
C9 C 0.4666(3) 0.2975(2) 0.50716(18) 0.0915(12) Uani 1.000000 . .
H9a H 0.5152(3) 0.3292(2) 0.49291(18) 0.1098(15) Uiso 1.000000 R .
H9b H 0.4801(3) 0.2594(2) 0.48176(18) 0.1098(15) Uiso 1.000000 R .
C5 C 0.4861(5) 0.1570(2) 0.7959(2) 0.1020(14) Uani 1.000000 . .
C3 C 0.3879(4) 0.1232(2) 0.6888(3) 0.1026(13) Uani 1.000000 . .
C21 C 0.7425(3) 0.1301(3) 0.5179(3) 0.0993(13) Uani 1.000000 . .
C10 C 0.3523(3) 0.3179(2) 0.4903(2) 0.0990(14) Uani 1.000000 . .
H10a H 0.3088(3) 0.2848(2) 0.4679(2) 0.1188(16) Uiso 1.000000 R .
H10b H 0.3475(3) 0.3539(2) 0.4588(2) 0.1188(16) Uiso 1.000000 R .
C44 C 0.1278(3) 0.2592(3) 0.5724(3) 0.1141(15) Uani 1.000000 . .
H44 H 0.2020(3) 0.2449(3) 0.5778(3) 0.1369(18) Uiso 1.000000 R .
B7 B 0.5806(3) 0.2526(2) 0.6273(2) 0.0687(10) Uani 1.000000 . .
C4 C 0.4107(5) 0.1208(2) 0.7623(3) 0.1150(16) Uani 1.000000 . .
C39 C 0.0354(4) 0.3601(3) 0.5852(3) 0.1293(18) Uani 1.000000 . .
H39 H -0.0267(4) 0.3376(3) 0.5895(3) 0.155(2) Uiso 1.000000 R .
C41 C 0.3201(4) 0.4676(3) 0.5606(3) 0.1277(18) Uani 1.000000 . .
H41 H 0.3818(4) 0.4398(3) 0.5649(3) 0.153(2) Uiso 1.000000 R .
C37 C 0.1215(5) 0.4574(3) 0.5796(3) 0.1297(18) Uani 1.000000 . .
H37 H 0.1166(5) 0.5004(3) 0.5798(3) 0.156(2) Uiso 1.000000 R .
C51 C 0.4878(4) 0.4350(3) 0.9270(3) 0.137(2) Uani 1.000000 . .
H51a H 0.4881(4) 0.3989(3) 0.9573(3) 0.205(3) Uiso 1.000000 GR .
H51b H 0.5497(4) 0.4597(3) 0.9408(3) 0.205(3) Uiso 1.000000 GR .
H51c H 0.4248(4) 0.4589(3) 0.9324(3) 0.205(3) Uiso 1.000000 GR .
C53 C 0.5936(4) 0.3803(3) 0.8441(3) 0.1297(19) Uani 1.000000 . .
H53a H 0.5955(4) 0.3450(3) 0.8758(3) 0.194(3) Uiso 1.000000 GR .
H53b H 0.5991(4) 0.3666(3) 0.7953(3) 0.194(3) Uiso 1.000000 GR .
H53c H 0.6522(4) 0.4073(3) 0.8587(3) 0.194(3) Uiso 1.000000 GR .
C69 C 0.2482(4) 0.3842(3) 0.8297(3) 0.1185(17) Uani 1.000000 . .
C38 C 0.0319(5) 0.4230(4) 0.5862(4) 0.148(2) Uani 1.000000 . .
H38 H -0.0324(5) 0.4429(4) 0.5914(4) 0.178(3) Uiso 1.000000 R .
C65 C 0.2318(5) 0.3990(3) 0.9082(3) 0.142(2) Uani 1.000000 . .
H65a H 0.2893(5) 0.4245(3) 0.9286(3) 0.213(3) Uiso 1.000000 GR .
H65b H 0.1655(5) 0.4206(3) 0.9102(3) 0.213(3) Uiso 1.000000 GR .
H65c H 0.2301(5) 0.3611(3) 0.9353(3) 0.213(3) Uiso 1.000000 GR .
C46 C 0.0806(4) 0.2388(3) 0.4971(4) 0.158(2) Uani 1.000000 . .
H46a H 0.0794(4) 0.1944(3) 0.4946(4) 0.237(4) Uiso 1.000000 GR .
H46b H 0.0093(4) 0.2545(3) 0.4883(4) 0.237(4) Uiso 1.000000 GR .
H46c H 0.1236(4) 0.2548(3) 0.4611(4) 0.237(4) Uiso 1.000000 GR .
C43 C 0.3416(7) 0.5191(4) 0.6153(4) 0.185(3) Uani 1.000000 . .
H43a H 0.283(2) 0.5477(18) 0.612(3) 0.278(4) Uiso 1.000000 GR .
H43b H 0.350(6) 0.5018(5) 0.6632(5) 0.278(4) Uiso 1.000000 GR .
H43c H 0.406(3) 0.541(2) 0.606(2) 0.278(4) Uiso 1.000000 GR .
C52 C 0.4887(7) 0.4705(3) 0.7973(4) 0.192(3) Uani 1.000000 . .
H52a H 0.4233(7) 0.4931(3) 0.7990(4) 0.288(5) Uiso 1.000000 GR .
H52b H 0.5478(7) 0.4970(3) 0.8121(4) 0.288(5) Uiso 1.000000 GR .
H52c H 0.4947(7) 0.4563(3) 0.7488(4) 0.288(5) Uiso 1.000000 GR .
C42 C 0.3124(7) 0.4962(4) 0.4843(4) 0.199(3) Uani 1.000000 . .
H42a H 0.2987(7) 0.4641(4) 0.4488(4) 0.299(5) Uiso 1.000000 GR .
H42b H 0.2553(7) 0.5259(4) 0.4796(4) 0.299(5) Uiso 1.000000 GR .
H42c H 0.3783(7) 0.5165(4) 0.4767(4) 0.299(5) Uiso 1.000000 GR .
C45 C 0.0703(5) 0.2269(3) 0.6322(4) 0.167(3) Uani 1.000000 . .
H45a H 0.0717(5) 0.1828(3) 0.6251(4) 0.250(4) Uiso 1.000000 GR .
H45b H 0.1058(5) 0.2369(3) 0.6788(4) 0.250(4) Uiso 1.000000 GR .
H45c H -0.0023(5) 0.2409(3) 0.6299(4) 0.250(4) Uiso 1.000000 GR .
C62 C 0.1706(10) 0.3487(14) 0.7981(13) 0.148(8) Uani 0.56(3) . 1
H62a H 0.1648(10) 0.3114(14) 0.8258(13) 0.222(12) Uiso 0.56(3) GR 1
H62b H 0.1043(10) 0.3709(14) 0.7958(13) 0.222(12) Uiso 0.56(3) GR 1
H62c H 0.1868(10) 0.3382(14) 0.7500(13) 0.222(12) Uiso 0.56(3) GR 1
C64 C 0.2377(17) 0.4574(11) 0.7972(14) 0.152(8) Uani 0.56(3) . 1
H64a H 0.2939(17) 0.4823(11) 0.8204(14) 0.227(11) Uiso 0.56(3) GR 1
H64b H 0.2430(17) 0.4570(11) 0.7459(14) 0.227(11) Uiso 0.56(3) GR 1
H64c H 0.1700(17) 0.4744(11) 0.8069(14) 0.227(11) Uiso 0.56(3) GR 1
C64a C 0.1951(19) 0.412(2) 0.7629(14) 0.162(15) Uani 0.44(3) . 2
H64d H 0.2271(19) 0.451(2) 0.7543(14) 0.24(2) Uiso 0.44(3) GR 2
H64e H 0.2032(19) 0.385(2) 0.7226(14) 0.24(2) Uiso 0.44(3) GR 2
H64f H 0.1207(19) 0.418(2) 0.7684(14) 0.24(2) Uiso 0.44(3) GR 2
C62a C 0.1831(12) 0.3101(15) 0.8224(13) 0.127(8) Uani 0.44(3) . 2
H62d H 0.2188(12) 0.2818(15) 0.8564(13) 0.190(12) Uiso 0.44(3) GR 2
H62e H 0.1102(12) 0.3146(15) 0.8328(13) 0.190(12) Uiso 0.44(3) GR 2
H62f H 0.1854(12) 0.2943(15) 0.7742(13) 0.190(12) Uiso 0.44(3) GR 2

loop_
_atom_site_aniso_label
_atom_site_aniso_U_11
_atom_site_aniso_U_22
_atom_site_aniso_U_33
_atom_site_aniso_U_12
_atom_site_aniso_U_13
_atom_site_aniso_U_23
P49 0.0713(5) 0.1017(8) 0.0606(5) 0.0097(5) 0.0091(4) 0.0030(5)
F34 0.0832(14) 0.0963(16) 0.1084(16) -0.0009(12) 0.0023(12) 0.0200(13)
F58 0.1126(17) 0.1159(18) 0.0655(12) 0.0134(14) -0.0001(12) -0.0024(12)
O48 0.0656(13) 0.0940(17) 0.0578(13) -0.0029(12) 0.0052(10) 0.0014(12)
F27 0.0793(13) 0.133(2) 0.0898(15) -0.0070(14) 0.0226(11) 0.0180(14)
F33 0.0800(14) 0.118(2) 0.1036(17) 0.0233(13) -0.0087(12) -0.0094(14)
F56 0.0881(14) 0.1215(19) 0.0919(16) -0.0111(13) -0.0028(12) -0.0108(13)
O50 0.0825(16) 0.0894(19) 0.0853(17) -0.0103(14) 0.0284(13) -0.0004(14)
O49 0.0954(17) 0.1002(19) 0.0722(15) 0.0066(15) 0.0121(13) 0.0123(14)
F25 0.1087(17) 0.1047(17) 0.1106(17) 0.0193(14) 0.0299(14) -0.0012(14)
F32 0.1170(19) 0.113(2) 0.148(2) -0.0300(17) 0.0189(16) -0.0010(18)
F30 0.0636(13) 0.183(3) 0.134(2) 0.0169(15) -0.0137(13) -0.0225(18)
N8 0.0571(15) 0.102(2) 0.0538(15) 0.0025(14) 0.0063(12) 0.0038(14)
F28 0.0918(16) 0.226(3) 0.0995(17) -0.0087(18) 0.0411(14) 0.0114(19)
F26 0.120(2) 0.149(3) 0.155(3) 0.0321(19) 0.0294(18) -0.039(2)
F31 0.0835(16) 0.173(3) 0.164(3) -0.0392(17) 0.0032(16) -0.035(2)
F59 0.231(3) 0.131(2) 0.0729(16) 0.031(2) 0.0543(18) 0.0230(14)
F57 0.127(2) 0.127(2) 0.189(3) -0.0396(19) 0.028(2) -0.007(2)
F29 0.114(2) 0.242(4) 0.135(2) 0.021(2) 0.0575(18) -0.052(2)
N11 0.0602(16) 0.116(3) 0.0636(17) 0.0096(16) 0.0051(13) 0.0097(16)
C47 0.0535(17) 0.083(2) 0.0617(19) 0.0050(18) 0.0055(15) 0.0043(19)
C14 0.063(2) 0.100(3) 0.069(2) -0.002(2) 0.0091(17) 0.009(2)
C12 0.0561(18) 0.084(2) 0.0613(19) -0.0008(16) 0.0010(15) 0.0065(17)
F60 0.226(4) 0.136(3) 0.172(3) -0.028(2) 0.103(3) 0.038(2)
C13 0.0543(18) 0.092(3) 0.0647(19) 0.0067(18) 0.0071(15) 0.0063(19)
C1 0.066(2) 0.088(3) 0.063(2) 0.0100(19) 0.0121(16) 0.0033(18)
C19 0.0580(18) 0.107(3) 0.062(2) 0.005(2) 0.0024(16) -0.002(2)
C6 0.094(3) 0.087(3) 0.066(2) 0.014(2) 0.018(2) 0.000(2)
C20 0.073(2) 0.115(4) 0.076(2) 0.009(2) 0.0107(19) -0.007(2)
C18 0.065(2) 0.099(3) 0.079(2) 0.004(2) 0.0058(18) -0.004(2)
C24 0.065(2) 0.120(4) 0.066(2) 0.002(2) 0.0130(17) 0.005(2)
C2 0.079(2) 0.093(3) 0.082(3) 0.005(2) 0.016(2) -0.005(2)
C15 0.075(3) 0.090(3) 0.106(3) -0.014(2) 0.021(2) -0.004(3)
C35 0.060(2) 0.119(4) 0.077(2) 0.012(2) 0.0002(17) 0.005(2)
C23 0.069(2) 0.169(5) 0.072(2) -0.007(3) 0.018(2) -0.002(3)
C40 0.058(2) 0.127(4) 0.107(3) 0.002(2) 0.004(2) -0.008(3)
C17 0.048(2) 0.137(4) 0.097(3) 0.006(2) 0.0038(19) -0.013(3)
C22 0.076(3) 0.165(5) 0.089(3) 0.008(3) 0.028(2) -0.024(3)
C16 0.059(2) 0.131(4) 0.107(3) -0.020(3) 0.010(2) -0.018(3)
C50 0.115(3) 0.096(3) 0.074(2) -0.005(2) -0.004(2) -0.005(2)
C36 0.093(3) 0.114(4) 0.095(3) 0.018(3) -0.006(2) 0.017(3)
C9 0.077(2) 0.144(4) 0.0539(19) 0.011(2) 0.0057(17) 0.015(2)
C5 0.145(4) 0.099(3) 0.067(3) 0.024(3) 0.039(3) 0.014(2)
C3 0.095(3) 0.086(3) 0.130(4) -0.013(3) 0.030(3) -0.005(3)
C21 0.081(3) 0.123(4) 0.094(3) 0.020(3) 0.011(2) -0.024(3)
C10 0.072(2) 0.159(4) 0.064(2) 0.016(2) -0.0037(18) 0.008(2)
C44 0.071(3) 0.141(4) 0.131(4) -0.015(3) 0.015(3) -0.020(3)
B7 0.0526(19) 0.097(3) 0.057(2) 0.0068(19) 0.0069(16) 0.004(2)
C4 0.139(4) 0.093(4) 0.120(4) -0.000(3) 0.050(4) 0.017(3)
C39 0.075(3) 0.170(5) 0.144(5) 0.017(4) 0.016(3) 0.000(4)
C41 0.119(4) 0.123(4) 0.139(4) 0.003(3) 0.003(3) 0.039(4)
C37 0.126(4) 0.132(4) 0.130(4) 0.052(4) 0.005(3) 0.014(3)
C51 0.118(4) 0.198(6) 0.092(3) 0.005(4) -0.002(3) -0.055(4)
C53 0.087(3) 0.191(6) 0.114(4) -0.034(3) 0.024(3) -0.044(4)
C69 0.086(3) 0.179(6) 0.093(3) 0.034(3) 0.024(3) 0.007(3)
C38 0.081(4) 0.198(7) 0.164(6) 0.036(4) 0.012(3) 0.016(5)
C65 0.120(4) 0.187(6) 0.128(4) 0.002(4) 0.054(3) -0.042(4)
C46 0.101(4) 0.196(6) 0.174(6) -0.012(4) -0.003(4) -0.054(5)
C43 0.222(8) 0.187(7) 0.143(5) -0.075(6) -0.006(5) 0.012(5)
C52 0.290(9) 0.120(5) 0.149(5) -0.073(5) -0.074(6) 0.021(4)
C42 0.241(9) 0.222(8) 0.134(5) -0.033(7) 0.006(5) 0.068(5)
C45 0.143(5) 0.155(5) 0.210(7) -0.047(4) 0.063(5) -0.005(5)
C62 0.073(7) 0.183(19) 0.183(16) 0.037(9) -0.020(8) -0.089(15)
C64 0.139(12) 0.143(14) 0.178(15) 0.065(11) 0.043(10) 0.033(12)
C64a 0.115(13) 0.23(3) 0.146(16) 0.098(19) 0.029(11) 0.080(19)
C62a 0.048(6) 0.18(2) 0.159(14) 0.027(8) 0.027(7) -0.041(13)

loop_
_atom_type_symbol
_atom_type_scat_dispersion_real
_atom_type_scat_dispersion_imag
_atom_type_scat_Cromer_Mann_a1
_atom_type_scat_Cromer_Mann_a2
_atom_type_scat_Cromer_Mann_a3
_atom_type_scat_Cromer_Mann_a4
_atom_type_scat_Cromer_Mann_b1
_atom_type_scat_Cromer_Mann_b2
_atom_type_scat_Cromer_Mann_b3
_atom_type_scat_Cromer_Mann_b4
_atom_type_scat_Cromer_Mann_c
_atom_type_scat_source
_atom_type_scat_dispersion_source
C 0.01920 0.00962 2.31000 1.02000 1.58860 0.86500 20.84390 10.20750 0.56870 51.65120 0.215599998832 'International Tables Volume C Table 6.1.1.4 (pp. 500-502)' 'Henke, Gullikson and Davis, At. Data and Nucl. Data Tables, 1993, 54, 2'
B 0.00963 0.00408 2.05450 1.33260 1.09790 0.70680 23.21850 1.02100 60.34980 0.14030 -0.193200007081 'International Tables Volume C Table 6.1.1.4 (pp. 500-502)' 'Henke, Gullikson and Davis, At. Data and Nucl. Data Tables, 1993, 54, 2'
F 0.07537 0.05506 3.53920 2.64120 1.51700 1.02430 10.28250 4.29440 0.26150 26.14760 0.277599990368 'International Tables Volume C Table 6.1.1.4 (pp. 500-502)' 'Henke, Gullikson and Davis, At. Data and Nucl. Data Tables, 1993, 54, 2'
H 0.00000 0.00000 0.49300 0.32291 0.14019 0.04081 10.51090 26.12570 3.14236 57.79970 0.0030380000826 'International Tables Volume C Table 6.1.1.4 (pp. 500-502)' 'Henke, Gullikson and Davis, At. Data and Nucl. Data Tables, 1993, 54, 2'
O 0.05239 0.03377 3.04850 2.28680 1.54630 0.86700 13.27710 5.70110 0.32390 32.90890 0.250800013542 'International Tables Volume C Table 6.1.1.4 (pp. 500-502)' 'Henke, Gullikson and Davis, At. Data and Nucl. Data Tables, 1993, 54, 2'
N 0.03256 0.01839 12.21260 3.13220 2.01250 1.16630 0.00570 9.89330 28.99750 0.58260 -11.5290002823 'International Tables Volume C Table 6.1.1.4 (pp. 500-502)' 'Henke, Gullikson and Davis, At. Data and Nucl. Data Tables, 1993, 54, 2'
P 0.30360 0.43703 6.43450 4.17910 1.78000 1.49080 1.90670 27.15700 0.52600 68.16450 1.11489999294 'International Tables Volume C Table 6.1.1.4 (pp. 500-502)' 'Henke, Gullikson and Davis, At. Data and Nucl. Data Tables, 1993, 54, 2'

loop_
_geom_angle_atom_site_label_1
_geom_angle_atom_site_label_2
_geom_angle_atom_site_label_3
_geom_angle
O49 P49 O48 112.69(15)
C50 P49 O48 97.29(16)
C50 P49 O49 112.04(18)
C69 P49 O48 105.37(18)
C69 P49 O49 112.7(2)
C69 P49 C50 115.6(3)
C47 O48 P49 123.0(2)
C9 N8 C12 106.3(3)
B7 N8 C12 130.6(3)
B7 N8 C9 123.1(3)
C35 N11 C12 128.2(3)
C10 N11 C12 109.5(3)
C10 N11 C35 122.2(3)
O50 C47 O48 127.2(3)
C12 C47 O48 114.2(3)
C12 C47 O50 118.4(3)
C13 C14 F34 120.8(3)
C15 C14 F34 115.2(4)
C15 C14 C13 124.0(4)
N11 C12 N8 114.8(3)
C47 C12 N8 126.4(3)
C47 C12 N11 118.2(3)
C18 C13 C14 113.6(3)
B7 C13 C14 127.4(3)
B7 C13 C18 118.5(3)
C2 C1 C6 113.5(3)
B7 C1 C6 128.3(3)
B7 C1 C2 118.1(3)
C24 C19 C20 112.6(4)
B7 C19 C20 126.5(3)
B7 C19 C24 120.3(4)
C1 C6 F58 121.4(4)
C5 C6 F58 115.2(4)
C5 C6 C1 123.4(4)
C19 C20 F25 121.6(3)
C21 C20 F25 113.9(4)
C21 C20 C19 124.5(5)
C13 C18 F33 119.2(3)
C17 C18 F33 117.1(4)
C17 C18 C13 123.8(4)
C19 C24 F27 120.1(3)
C23 C24 F27 115.5(4)
C23 C24 C19 124.4(5)
C1 C2 F56 119.7(3)
C3 C2 F56 115.7(4)
C3 C2 C1 124.7(4)
C14 C15 F32 120.3(4)
C16 C15 F32 119.7(4)
C16 C15 C14 119.9(4)
C40 C35 N11 118.4(4)
C36 C35 N11 117.3(4)
C36 C35 C40 124.1(4)
C24 C23 F28 119.1(5)
C22 C23 F28 122.0(4)
C22 C23 C24 118.8(5)
C44 C40 C35 124.4(4)
C39 C40 C35 116.9(5)
C39 C40 C44 118.6(4)
C18 C17 F30 120.0(5)
C16 C17 F30 120.5(4)
C16 C17 C18 119.5(4)
C23 C22 F29 119.2(5)
C21 C22 F29 120.9(6)
C21 C22 C23 119.9(4)
C15 C16 F31 121.1(5)
C17 C16 F31 119.7(4)
C17 C16 C15 119.2(4)
C51 C50 P49 110.8(4)
C53 C50 P49 105.0(3)
C53 C50 C51 105.6(4)
C52 C50 P49 114.8(3)
C52 C50 C51 111.8(5)
C52 C50 C53 108.1(5)
C41 C36 C35 123.5(4)
C37 C36 C35 114.9(5)
C37 C36 C41 121.6(5)
H9a C9 N8 110.6(2)
H9b C9 N8 110.6(2)
H9b C9 H9a 108.7
C10 C9 N8 105.7(3)
C10 C9 H9a 110.6(3)
C10 C9 H9b 110.6(3)
C6 C5 F59 119.6(5)
C4 C5 F59 120.8(5)
C4 C5 C6 119.6(4)
C2 C3 F57 120.4(5)
C4 C3 F57 121.8(5)
C4 C3 C2 117.8(5)
C20 C21 F26 119.6(5)
C22 C21 F26 120.6(4)
C22 C21 C20 119.8(5)
C9 C10 N11 101.8(3)
H10a C10 N11 111.4(2)
H10a C10 C9 111.4(3)
H10b C10 N11 111.4(2)
H10b C10 C9 111.4(2)
H10b C10 H10a 109.3
H44 C44 C40 106.8(2)
C46 C44 C40 110.7(5)
C46 C44 H44 106.8(3)
C45 C44 C40 114.3(4)
C45 C44 H44 106.8(3)
C45 C44 C46 110.9(5)
C13 B7 N8 112.2(3)
C1 B7 N8 103.2(3)
C1 B7 C13 114.8(3)
C19 B7 N8 109.9(3)
C19 B7 C13 103.9(3)
C19 B7 C1 113.1(3)
C5 C4 F60 119.8(6)
C3 C4 F60 119.0(6)
C3 C4 C5 121.1(5)
H39 C39 C40 119.4(4)
C38 C39 C40 121.3(5)
C38 C39 H39 119.4(3)
H41 C41 C36 107.7(3)
C43 C41 C36 113.8(5)
C43 C41 H41 107.7(4)
C42 C41 C36 111.5(5)
C42 C41 H41 107.7(4)
C42 C41 C43 108.4(5)
H37 C37 C36 119.1(4)
C38 C37 C36 121.9(5)
C38 C37 H37 119.1(4)
H51a C51 C50 109.5
H51b C51 C50 109.5
H51b C51 H51a 109.5
H51c C51 C50 109.5
H51c C51 H51a 109.5
H51c C51 H51b 109.5
H53a C53 C50 109.5
H53b C53 C50 109.5
H53b C53 H53a 109.5
H53c C53 C50 109.5
H53c C53 H53a 109.5
H53c C53 H53b 109.5
C65 C69 P49 109.4(4)
C64 C69 C62 110.4(10)
C62a C69 C64a 97.4(16)
C37 C38 C39 120.9(5)
H38 C38 C39 119.5(3)
H38 C38 C37 119.5(4)
H65a C65 C69 109.5
H65b C65 C69 109.5
H65b C65 H65a 109.5
H65c C65 C69 109.5
H65c C65 H65a 109.5
H65c C65 H65b 109.5
H46a C46 C44 109.5
H46b C46 C44 109.5
H46b C46 H46a 109.5
H46c C46 C44 109.5
H46c C46 H46a 109.5
H46c C46 H46b 109.5
H43a C43 C41 109.5
H43b C43 C41 109.5
H43b C43 H43a 109.5
H43c C43 C41 109.5
H43c C43 H43a 109.5
H43c C43 H43b 109.5
H52a C52 C50 109.5
H52b C52 C50 109.5
H52b C52 H52a 109.5
H52c C52 C50 109.5
H52c C52 H52a 109.5
H52c C52 H52b 109.5
H42a C42 C41 109.5
H42b C42 C41 109.5
H42b C42 H42a 109.5
H42c C42 C41 109.5
H42c C42 H42a 109.5
H42c C42 H42b 109.5
H45a C45 C44 109.5
H45b C45 C44 109.5
H45b C45 H45a 109.5
H45c C45 C44 109.5
H45c C45 H45a 109.5
H45c C45 H45b 109.5
H62b C62 H62a 109.5
H62c C62 H62a 109.5
H62c C62 H62b 109.5
H64b C64 H64a 109.5
H64c C64 H64a 109.5
H64c C64 H64b 109.5
H64e C64a H64d 109.5
H64f C64a H64d 109.5
H64f C64a H64e 109.5
H62e C62a H62d 109.5
H62f C62a H62d 109.5
H62f C62a H62e 109.5

loop_
_geom_bond_atom_site_label_1
_geom_bond_atom_site_label_2
_geom_bond_distance
P49 O48 1.709(2)
P49 O49 1.460(3)
P49 C50 1.828(4)
P49 C69 1.830(5)
F34 C14 1.358(4)
F58 C6 1.343(4)
O48 C47 1.340(4)
F27 C24 1.344(5)
F33 C18 1.347(4)
F56 C2 1.350(4)
O50 C47 1.178(4)
F25 C20 1.364(5)
F32 C15 1.342(5)
F30 C17 1.360(5)
N8 C12 1.322(4)
N8 C9 1.494(4)
N8 B7 1.596(5)
F28 C23 1.346(5)
F26 C21 1.348(5)
F31 C16 1.350(5)
F59 C5 1.334(5)
F57 C3 1.336(5)
F29 C22 1.349(5)
N11 C12 1.338(4)
N11 C35 1.450(5)
N11 C10 1.470(5)
C47 C12 1.532(5)
C14 C13 1.370(5)
C14 C15 1.378(5)
F60 C4 1.350(5)
C13 C18 1.399(5)
C13 B7 1.639(5)
C1 C6 1.385(5)
C1 C2 1.389(5)
C1 B7 1.650(5)
C19 C20 1.373(5)
C19 C24 1.391(5)
C19 B7 1.660(5)
C6 C5 1.393(6)
C20 C21 1.387(6)
C18 C17 1.368(6)
C24 C23 1.392(6)
C2 C3 1.388(6)
C15 C16 1.353(6)
C35 C40 1.392(6)
C35 C36 1.404(6)
C23 C22 1.355(7)
C40 C44 1.493(6)
C40 C39 1.400(6)
C17 C16 1.369(6)
C22 C21 1.343(7)
C50 C51 1.527(6)
C50 C53 1.523(7)
C50 C52 1.521(7)
C36 C41 1.517(7)
C36 C37 1.423(7)
C9 H9a 0.9700
C9 H9b 0.9700
C9 C10 1.510(5)
C5 C4 1.337(7)
C3 C4 1.369(7)
C10 H10a 0.9700
C10 H10b 0.9700
C44 H44 0.9800
C44 C46 1.533(7)
C44 C45 1.545(8)
C39 H39 0.9300
C39 C38 1.357(8)
C41 H41 0.9800
C41 C43 1.512(8)
C41 C42 1.539(8)
C37 H37 0.9300
C37 C38 1.366(8)
C51 H51a 0.9600
C51 H51b 0.9600
C51 H51c 0.9600
C53 H53a 0.9600
C53 H53b 0.9600
C53 H53c 0.9600
C69 C65 1.523(7)
C69 C62 1.334(16)
C69 C64 1.691(17)
C69 C64a 1.480(16)
C69 C62a 1.79(3)
C38 H38 0.9300
C65 H65a 0.9600
C65 H65b 0.9600
C65 H65c 0.9600
C46 H46a 0.9600
C46 H46b 0.9600
C46 H46c 0.9600
C43 H43a 0.9600
C43 H43b 0.9600
C43 H43c 0.9600
C52 H52a 0.9600
C52 H52b 0.9600
C52 H52c 0.9600
C42 H42a 0.9600
C42 H42b 0.9600
C42 H42c 0.9600
C45 H45a 0.9600
C45 H45b 0.9600
C45 H45c 0.9600
C62 H62a 0.9600
C62 H62b 0.9600
C62 H62c 0.9600
C64 H64a 0.9600
C64 H64b 0.9600
C64 H64c 0.9600
C64a H64d 0.9600
C64a H64e 0.9600
C64a H64f 0.9600
C62a H62d 0.9600
C62a H62e 0.9600
C62a H62f 0.9600

loop_
_smtbx_masks_void_nr
_smtbx_masks_void_average_x
_smtbx_masks_void_average_y
_smtbx_masks_void_average_z
_smtbx_masks_void_volume
_smtbx_masks_void_count_electrons
_smtbx_masks_void_content
1 0.000 0.000 0.500 510.8 116.5 CH2Cl2
2 0.000 0.500 0.000 510.8 116.5 CH2Cl2
